data_8100547
loop_
_publ_author_name
'Bekaert, A.'
'Barberan, O.'
'Kaloun, E. B.'
'Rabhi, C.'
'Danan, A.'
'Brion, J. D.'
'Lemoine, P.'
'Viossat, B.'

_publ_section_title
;
Crystal structure of hexakis(N,N-dimethylformamide-O)aluminium(III) 
tris(tribromide), Al[(CH~3~)~2~N(CH)O]~6~(Br~3~)~3~
;
_journal_issue 1
_journal_name_full 'Zeitschrift f\"ur Kristallographie - New Crystal Structures'
_journal_page_first 128
_journal_page_last 130
_journal_volume 217
_journal_year 2002
_chemical_formula_structural 'C18 H42 Al Br9 N6 O6'
_chemical_formula_sum 'C18 H42 Al Br9 N6 O6'
_chemical_formula_weight 1184.75
_space_group_IT_number 14
_symmetry_cell_setting monoclinic
_symmetry_space_group_name_Hall '-P 2yab'
_symmetry_space_group_name_H-M 'P 1 21/a 1'
_cell_angle_alpha 90.00
_cell_angle_beta 94.12(1)
_cell_angle_gamma 90.00
_cell_formula_units_Z 4
_cell_length_a 16.088(2)
_cell_length_b 12.722(1)
_cell_length_c 20.093(2)
_cell_measurement_temperature 293(2)
_cell_volume 4101.8(7)
_diffrn_ambient_temperature 293(2)
_exptl_crystal_density_diffrn 1.918
_exptl_crystal_density_meas 1.92
_cod_original_sg_symbol_H-M 'P 21/a'
_cod_database_code 8100547

loop_
_symmetry_equiv_pos_as_xyz
'x, y, z'
'-x+1/2, y+1/2, -z'
'-x, -y, -z'
'x-1/2, -y-1/2, z'

loop_
_atom_site_label
_atom_site_type_symbol
_atom_site_fract_x
_atom_site_fract_y
_atom_site_fract_z
_atom_site_U_iso_or_equiv
_atom_site_adp_type
_atom_site_occupancy
_atom_site_symmetry_multiplicity
_atom_site_calc_flag
_atom_site_refinement_flags
_atom_site_disorder_assembly
_atom_site_disorder_group
Br1 Br 1.05313(9) -0.16224(12) 0.22554(8) 0.1056(5) Uani 1 4 d . . .
Br2 Br 1.14639(7) -0.14895(8) 0.12969(7) 0.0783(4) Uani 1 4 d . . .
Br3 Br 1.24340(9) -0.13803(11) 0.03424(9) 0.1044(5) Uani 1 4 d . . .
Br4 Br 0.95591(14) -0.19370(12) 0.39962(10) 0.1515(9) Uani 1 4 d . . .
Br5 Br 0.83496(13) -0.15414(8) 0.46831(7) 0.1350(9) Uani 1 4 d . . .
Br6 Br 0.71686(19) -0.12143(17) 0.54451(12) 0.1806(11) Uani 1 4 d . . .
Br7 Br 0.58495(10) -0.14756(12) 0.69731(8) 0.1036(5) Uani 1 4 d . . .
Br8 Br 0.51492(7) -0.17612(7) 0.80451(6) 0.0724(4) Uani 1 4 d . . .
Br9 Br 0.44489(8) -0.19985(9) 0.91407(6) 0.0830(4) Uani 1 4 d . . .
Al Al 0.75145(12) -0.00170(15) 0.24690(9) 0.0335(5) Uani 1 4 d . . .
O1 O 0.7769(3) -0.1447(4) 0.2601(2) 0.0435(12) Uani 1 4 d . . .
N1 N 0.7779(5) -0.3074(5) 0.3035(4) 0.060(2) Uani 1 4 d . . .
C11 C 0.7534(5) -0.2107(6) 0.3017(4) 0.0490(19) Uani 1 4 d . . .
H11 H 0.7166 -0.1887 0.3326 0.067(12) Uiso 1 4 calc R . .
C12 C 0.8364(8) -0.3446(8) 0.2582(6) 0.087(4) Uani 1 4 d . . .
H121 H 0.8479 -0.4176 0.2667 0.203(14) Uiso 1 4 calc R . .
H122 H 0.8871 -0.3050 0.2645 0.203(14) Uiso 1 4 calc R . .
H123 H 0.8132 -0.3361 0.2132 0.203(14) Uiso 1 4 calc R . .
C13 C 0.7477(9) -0.3802(8) 0.3527(6) 0.109(5) Uani 1 4 d . . .
H131 H 0.7722 -0.4482 0.3472 0.203(14) Uiso 1 4 calc R . .
H132 H 0.6881 -0.3857 0.3464 0.203(14) Uiso 1 4 calc R . .
H133 H 0.7629 -0.3545 0.3968 0.203(14) Uiso 1 4 calc R . .
O2 O 0.8353(3) 0.0030(4) 0.1870(2) 0.0400(11) Uani 1 4 d . . .
N2 N 0.8978(4) -0.0413(5) 0.0943(3) 0.0452(15) Uani 1 4 d . . .
C21 C 0.8452(4) -0.0576(5) 0.1399(3) 0.0365(15) Uani 1 4 d . . .
H21 H 0.8131 -0.1184 0.1368 0.067(12) Uiso 1 4 calc R . .
C22 C 0.9486(6) 0.0537(7) 0.0961(5) 0.067(3) Uani 1 4 d . . .
H221 H 0.9834 0.0532 0.0593 0.203(14) Uiso 1 4 calc R . .
H222 H 0.9827 0.0561 0.1372 0.203(14) Uiso 1 4 calc R . .
H223 H 0.9129 0.1143 0.0929 0.203(14) Uiso 1 4 calc R . .
C23 C 0.9045(6) -0.1134(8) 0.0390(4) 0.071(3) Uani 1 4 d . . .
H231 H 0.9462 -0.0884 0.0110 0.203(14) Uiso 1 4 calc R . .
H232 H 0.8519 -0.1177 0.0135 0.203(14) Uiso 1 4 calc R . .
H233 H 0.9200 -0.1818 0.0559 0.203(14) Uiso 1 4 calc R . .
O3 O 0.7274(3) 0.1422(4) 0.2331(2) 0.0441(12) Uani 1 4 d . . .
N3 N 0.7313(4) 0.3014(5) 0.1845(4) 0.0559(18) Uani 1 4 d . . .
C31 C 0.7474(5) 0.2018(6) 0.1862(4) 0.0441(18) Uani 1 4 d . . .
H31 H 0.7749 0.1725 0.1514 0.067(12) Uiso 1 4 calc R . .
C32 C 0.6873(7) 0.3504(8) 0.2378(6) 0.084(3) Uani 1 4 d . . .
H321 H 0.6809 0.4243 0.2291 0.203(14) Uiso 1 4 calc R . .
H322 H 0.7188 0.3405 0.2798 0.203(14) Uiso 1 4 calc R . .
H323 H 0.6334 0.3186 0.2396 0.203(14) Uiso 1 4 calc R . .
C33 C 0.7543(8) 0.3669(8) 0.1290(6) 0.095(4) Uani 1 4 d . . .
H331 H 0.7378 0.4383 0.1363 0.203(14) Uiso 1 4 calc R . .
H332 H 0.7267 0.3415 0.0882 0.203(14) Uiso 1 4 calc R . .
H333 H 0.8136 0.3640 0.1259 0.203(14) Uiso 1 4 calc R . .
O4 O 0.6674(3) -0.0086(4) 0.3062(2) 0.0418(12) Uani 1 4 d . . .
N4 N 0.6011(4) 0.0353(6) 0.3969(3) 0.0546(17) Uani 1 4 d . . .
C41 C 0.6562(5) 0.0523(6) 0.3538(4) 0.0462(18) Uani 1 4 d . . .
H41 H 0.6888 0.1126 0.3586 0.067(12) Uiso 1 4 calc R . .
C42 C 0.5519(7) -0.0612(9) 0.3955(5) 0.080(3) Uani 1 4 d . . .
H421 H 0.5155 -0.0602 0.4313 0.203(14) Uiso 1 4 calc R . .
H422 H 0.5886 -0.1207 0.4007 0.203(14) Uiso 1 4 calc R . .
H423 H 0.5194 -0.0663 0.3537 0.203(14) Uiso 1 4 calc R . .
C43 C 0.5911(8) 0.1089(9) 0.4506(5) 0.089(4) Uani 1 4 d . . .
H431 H 0.5486 0.0839 0.4779 0.203(14) Uiso 1 4 calc R . .
H432 H 0.5752 0.1763 0.4323 0.203(14) Uiso 1 4 calc R . .
H433 H 0.6428 0.1154 0.4773 0.203(14) Uiso 1 4 calc R . .
O5 O 0.8261(3) 0.0386(4) 0.3176(2) 0.0428(12) Uani 1 4 d . . .
N5 N 0.9488(4) 0.0800(6) 0.3713(3) 0.0565(18) Uani 1 4 d . . .
C51 C 0.9048(5) 0.0405(6) 0.3213(4) 0.0509(19) Uani 1 4 d . . .
H51 H 0.9322 0.0120 0.2863 0.067(12) Uiso 1 4 calc R . .
C52 C 0.9102(7) 0.1249(8) 0.4290(4) 0.081(3) Uani 1 4 d . . .
H521 H 0.9529 0.1507 0.4607 0.203(14) Uiso 1 4 calc R . .
H522 H 0.8785 0.0716 0.4496 0.203(14) Uiso 1 4 calc R . .
H523 H 0.8741 0.1817 0.4145 0.203(14) Uiso 1 4 calc R . .
C53 C 1.0407(6) 0.0770(12) 0.3744(7) 0.109(4) Uani 1 4 d . . .
H531 H 1.0628 0.1101 0.4148 0.203(14) Uiso 1 4 calc R . .
H532 H 1.0600 0.1136 0.3367 0.203(14) Uiso 1 4 calc R . .
H533 H 1.0591 0.0052 0.3738 0.203(14) Uiso 1 4 calc R . .
O6 O 0.6774(3) -0.0401(4) 0.1745(2) 0.0417(11) Uani 1 4 d . . .
N6 N 0.5607(4) -0.0817(5) 0.1124(3) 0.0460(15) Uani 1 4 d . . .
C61 C 0.6006(5) -0.0590(5) 0.1692(3) 0.0392(16) Uani 1 4 d . . .
H61 H 0.5712 -0.0566 0.2073 0.067(12) Uiso 1 4 calc R . .
C62 C 0.6067(6) -0.0869(8) 0.0517(4) 0.066(3) Uani 1 4 d . . .
H621 H 0.5689 -0.1042 0.0142 0.203(14) Uiso 1 4 calc R . .
H622 H 0.6491 -0.1400 0.0571 0.203(14) Uiso 1 4 calc R . .
H623 H 0.6322 -0.0201 0.0443 0.203(14) Uiso 1 4 calc R . .
C63 C 0.4711(6) -0.0987(10) 0.1078(5) 0.083(3) Uani 1 4 d . . .
H631 H 0.4523 -0.1141 0.0624 0.203(14) Uiso 1 4 calc R . .
H632 H 0.4436 -0.0366 0.1222 0.203(14) Uiso 1 4 calc R . .
H633 H 0.4581 -0.1567 0.1358 0.203(14) Uiso 1 4 calc R . .

loop_
_atom_site_aniso_label
_atom_site_aniso_U_11
_atom_site_aniso_U_22
_atom_site_aniso_U_33
_atom_site_aniso_U_23
_atom_site_aniso_U_13
_atom_site_aniso_U_12
Br1 0.0885(9) 0.1217(11) 0.1075(12) -0.0369(9) 0.0138(8) 0.0145(8)
Br2 0.0635(6) 0.0608(6) 0.1087(10) -0.0229(6) -0.0071(6) 0.0053(5)
Br3 0.0864(9) 0.0919(9) 0.1373(14) -0.0103(8) 0.0259(9) -0.0026(7)
Br4 0.211(2) 0.0827(9) 0.1462(16) -0.0186(9) -0.0876(14) 0.0343(11)
Br5 0.253(2) 0.0500(6) 0.0864(9) 0.0088(6) -0.0948(12) -0.0142(8)
Br6 0.280(3) 0.1233(15) 0.1317(18) -0.0101(12) -0.0305(18) -0.0520(17)
Br7 0.1113(11) 0.1044(10) 0.0948(10) -0.0079(8) 0.0062(8) 0.0013(8)
Br8 0.0730(7) 0.0544(5) 0.0864(8) -0.0069(5) -0.0182(6) 0.0066(4)
Br9 0.1052(9) 0.0689(7) 0.0720(8) 0.0052(5) -0.0142(6) 0.0022(6)
Al 0.0414(11) 0.0394(10) 0.0206(9) -0.0018(8) 0.0092(8) -0.0008(8)
O1 0.060(3) 0.043(3) 0.028(3) 0.002(2) 0.012(2) 0.001(2)
N1 0.078(5) 0.045(4) 0.056(5) 0.010(3) -0.006(4) -0.007(3)
C11 0.060(5) 0.047(4) 0.040(4) 0.005(3) 0.003(4) -0.008(4)
C12 0.105(9) 0.056(6) 0.099(9) -0.010(6) -0.002(7) 0.027(6)
C13 0.194(15) 0.064(6) 0.070(8) 0.037(6) 0.013(9) -0.012(8)
O2 0.051(3) 0.045(3) 0.027(2) -0.005(2) 0.018(2) -0.003(2)
N2 0.049(4) 0.054(4) 0.036(3) -0.006(3) 0.030(3) -0.007(3)
C21 0.038(4) 0.041(3) 0.032(4) -0.005(3) 0.016(3) -0.002(3)
C22 0.074(6) 0.070(6) 0.061(6) 0.001(5) 0.038(5) -0.027(5)
C23 0.080(7) 0.092(7) 0.043(5) -0.033(5) 0.032(5) -0.004(5)
O3 0.062(3) 0.041(3) 0.032(3) -0.002(2) 0.017(2) 0.003(2)
N3 0.061(4) 0.041(3) 0.065(5) 0.010(3) 0.000(4) -0.006(3)
C31 0.050(5) 0.047(4) 0.035(4) 0.003(3) 0.009(3) -0.007(3)
C32 0.088(8) 0.063(6) 0.103(9) -0.027(6) 0.022(7) 0.014(5)
C33 0.115(10) 0.068(6) 0.101(9) 0.040(6) 0.006(8) 0.001(6)
O4 0.053(3) 0.050(3) 0.024(2) -0.007(2) 0.016(2) 0.001(2)
N4 0.070(5) 0.066(4) 0.032(3) -0.012(3) 0.035(3) -0.005(4)
C41 0.054(5) 0.047(4) 0.038(4) -0.012(3) 0.011(4) -0.008(4)
C42 0.090(8) 0.099(8) 0.056(6) -0.012(6) 0.036(5) -0.038(6)
C43 0.118(9) 0.107(8) 0.048(6) -0.036(6) 0.054(6) -0.005(7)
O5 0.046(3) 0.052(3) 0.030(3) 0.002(2) 0.006(2) 0.000(2)
N5 0.056(4) 0.069(4) 0.043(4) -0.009(3) -0.002(3) -0.010(4)
C51 0.053(5) 0.060(5) 0.040(4) -0.009(4) 0.002(4) 0.004(4)
C52 0.116(9) 0.082(7) 0.042(6) -0.017(5) -0.011(6) -0.019(6)
C53 0.054(7) 0.153(12) 0.117(10) -0.022(10) -0.015(6) -0.017(7)
O6 0.042(3) 0.052(3) 0.031(3) -0.008(2) 0.006(2) 0.000(2)
N6 0.050(4) 0.049(3) 0.038(4) 0.000(3) 0.003(3) -0.004(3)
C61 0.045(4) 0.041(3) 0.032(4) 0.002(3) 0.001(3) -0.002(3)
C62 0.074(6) 0.099(7) 0.024(4) -0.009(4) 0.004(4) 0.002(5)
C63 0.057(6) 0.125(9) 0.064(7) 0.009(6) -0.010(5) -0.020(6)

loop_
_geom_bond_atom_site_label_1
_geom_bond_atom_site_label_2
_geom_bond_distance
_geom_bond_site_symmetry_2
_geom_bond_publ_flag
Br1 Br2 2.531(2) . ?
Br2 Br3 2.562(2) . ?
Br4 Br5 2.516(3) . ?
Br5 Br6 2.558(4) . ?
Br7 Br8 2.528(2) . ?
Br8 Br9 2.5616(18) . ?
Al O4 1.867(5) . ?
Al O2 1.873(5) . ?
Al O5 1.865(5) . ?
Al O1 1.879(5) . ?
Al O6 1.878(5) . ?
Al O3 1.888(5) . ?
O1 C11 1.263(9) . ?
N1 C11 1.292(10) . ?
N1 C12 1.435(13) . ?
N1 C13 1.463(11) . ?
O2 C21 1.239(8) . ?
N2 C21 1.309(9) . ?
N2 C22 1.457(10) . ?
N2 C23 1.451(9) . ?
O3 C31 1.269(8) . ?
N3 C31 1.293(9) . ?
N3 C33 1.462(12) . ?
N3 C32 1.466(12) . ?
O4 C41 1.255(8) . ?
N4 C41 1.301(10) . ?
N4 C43 1.445(10) . ?
N4 C42 1.460(11) . ?
O5 C51 1.262(9) . ?
N5 C51 1.290(10) . ?
N5 C52 1.470(12) . ?
N5 C53 1.476(12) . ?
O6 C61 1.256(8) . ?
N6 C61 1.301(9) . ?
N6 C63 1.455(11) . ?
N6 C62 1.473(10) . ?
